data_4308826
loop_
_publ_author_name
'Gianluca Ambrosi'
'Mauro Formica'
'Vieri Fusi'
'Luca Giorgi'
'Annalisa Guerri'
'Simone Lucarini'
'Mauro Micheloni'
'Paola Paoli'
'Patrizia Rossi'
'Giovanni Zappia'

_publ_contact_author_address
;Institute of Chemical Sciences
P.zza Rinascimento 6
Urbino 61029
University of Urbino
ITALY
;
_publ_contact_author_email vieri@chim.uniurb.it
_publ_contact_author_fax +390722350032
_publ_contact_author_name 'Vieri Fusi'
_publ_contact_author_phone +390722378347
_publ_section_title
;
Coordination Behavior toward Copper(II) and Zinc(II) Ions of Three Ligands
Joining 3-Hydroxy-2-pyridinone and Polyaza Fragments
;
_journal_name_full 'Inorganic Chemistry'
_journal_page_first 3249
_journal_page_last 3260
_journal_paper_doi 10.1021/ic0484607
_journal_volume 44
_journal_year 2005
_chemical_formula_moiety '(C21 H28 N5 O6, -1), (Cu, +2), (Cl O4, -1), 0.5(C H4 O), 3(H2 O)'
_chemical_formula_sum 'C21.5 H36 Cl Cu N5 O13.5'
_chemical_formula_weight 679.54
_chemical_name_systematic
;
 ?
;
_space_group_IT_number 14
_symmetry_cell_setting monoclinic
_symmetry_space_group_name_Hall '-P 2yn'
_symmetry_space_group_name_H-M 'P 1 21/n 1'
_atom_sites_solution_hydrogens geom
_atom_sites_solution_primary direct
_atom_sites_solution_secondary difmap
_audit_creation_method SHELXL-97
_cell_angle_alpha 90.00
_cell_angle_beta 96.339(7)
_cell_angle_gamma 90.00
_cell_formula_units_Z 4
_cell_length_a 9.039(1)
_cell_length_b 23.253(3)
_cell_length_c 14.279(2)
_cell_measurement_temperature 293(2)
_cell_volume 2982.9(7)
_computing_cell_refinement 'SMART, Siemens (1995)'
_computing_data_collection 'SMART, Siemens (1995)'
_computing_data_reduction 'SAINT, Siemens (1995)'
_computing_molecular_graphics 'ORTEP-3 (Farruggia, 1997)'
_computing_publication_material 'PARST-97 (Nardelli, 1997)'
_computing_structure_refinement 'SHELXL-97 (Sheldrick, 1997)'
_computing_structure_solution 'Sir97 (Altomare, 1997)'
_diffrn_ambient_temperature 293(2)
_diffrn_measured_fraction_theta_full 0.970
_diffrn_measured_fraction_theta_max 0.970
_diffrn_measurement_device_type 'three circles SMART CCD'
_diffrn_measurement_method 'intensity from \w scans'
_diffrn_radiation_monochromator 'Goebel mirrors'
_diffrn_radiation_source 'Siemens rotating anode'
_diffrn_radiation_type CuK\a
_diffrn_radiation_wavelength 1.5418
_diffrn_reflns_av_R_equivalents 0.0369
_diffrn_reflns_av_sigmaI/netI 0.0226
_diffrn_reflns_limit_h_max 9
_diffrn_reflns_limit_h_min -9
_diffrn_reflns_limit_k_max 25
_diffrn_reflns_limit_k_min -22
_diffrn_reflns_limit_l_max 15
_diffrn_reflns_limit_l_min -15
_diffrn_reflns_number 13480
_diffrn_reflns_theta_full 57.06
_diffrn_reflns_theta_max 57.06
_diffrn_reflns_theta_min 3.65
_exptl_absorpt_coefficient_mu 2.499
_exptl_absorpt_correction_T_max 0.607
_exptl_absorpt_correction_T_min 0.498
_exptl_absorpt_correction_type multi-scan
_exptl_absorpt_process_details 'SADABS, Sheldrick (1996)'
_exptl_crystal_density_diffrn 1.513
_exptl_crystal_density_method 'not measured'
_exptl_crystal_F_000 1416
_exptl_crystal_size_max 0.5
_exptl_crystal_size_mid 0.2
_exptl_crystal_size_min 0.2
_refine_diff_density_max 1.097
_refine_diff_density_min -0.478
_refine_diff_density_rms 0.091
_refine_ls_extinction_method none
_refine_ls_goodness_of_fit_ref 1.051
_refine_ls_hydrogen_treatment mixed
_refine_ls_matrix_type full
_refine_ls_number_parameters 388
_refine_ls_number_reflns 3905
_refine_ls_number_restraints 0
_refine_ls_restrained_S_all 1.051
_refine_ls_R_factor_all 0.0761
_refine_ls_R_factor_gt 0.0710
_refine_ls_shift/su_max 0.012
_refine_ls_shift/su_mean 0.002
_refine_ls_structure_factor_coef Fsqd
_refine_ls_weighting_details 'calc w=1/[\s^2^(Fo^2^)+(0.1380P)^2^+4.6123P] where P=(Fo^2^+2Fc^2^)/3'
_refine_ls_weighting_scheme calc
_refine_ls_wR_factor_gt 0.2121
_refine_ls_wR_factor_ref 0.2166
_reflns_number_gt 3433
_reflns_number_total 3905
_reflns_threshold_expression >2sigma(I)
_cod_data_source_file ic0484607si20041103_014504_2.cif
_cod_data_source_block 6
_cod_original_sg_symbol_H-M 'P 21/n'
_cod_original_formula_sum 'C21.50 H36 Cl Cu N5 O13.50'
_cod_database_code 4308826

loop_
_symmetry_equiv_pos_as_xyz
'x, y, z'
'-x+1/2, y+1/2, -z+1/2'
'-x, -y, -z'
'x-1/2, -y-1/2, z-1/2'

loop_
_atom_site_label
_atom_site_type_symbol
_atom_site_fract_x
_atom_site_fract_y
_atom_site_fract_z
_atom_site_U_iso_or_equiv
_atom_site_adp_type
_atom_site_occupancy
_atom_site_symmetry_multiplicity
_atom_site_calc_flag
_atom_site_refinement_flags
_atom_site_disorder_assembly
_atom_site_disorder_group
Cu1 Cu -0.11879(7) 0.05698(3) 0.54036(5) 0.0532(3) Uani 1 1 d . . .
C1 C -0.0377(6) 0.0612(2) 0.7249(4) 0.0536(13) Uani 1 1 d . . .
O1 O 0.0247(4) 0.06913(16) 0.6504(2) 0.0568(9) Uani 1 1 d . . .
C2 C -0.1916(6) 0.0437(2) 0.7163(4) 0.0577(13) Uani 1 1 d . . .
O2 O -0.2549(4) 0.03749(16) 0.6299(3) 0.0593(9) Uani 1 1 d . . .
C3 C -0.2531(7) 0.0340(3) 0.7997(4) 0.0727(16) Uani 1 1 d . . .
H3 H -0.3513 0.0217 0.7975 0.087 Uiso 1 1 calc R . .
C4 C -0.1699(8) 0.0425(3) 0.8865(5) 0.084(2) Uani 1 1 d . . .
H4 H -0.2135 0.0360 0.9415 0.100 Uiso 1 1 calc R . .
C5 C -0.0271(9) 0.0599(3) 0.8920(4) 0.0784(18) Uani 1 1 d . . .
H5 H 0.0272 0.0659 0.9504 0.094 Uiso 1 1 calc R . .
N1 N 0.0378(5) 0.0690(2) 0.8102(3) 0.0606(11) Uani 1 1 d . . .
C6 C 0.1926(6) 0.0869(3) 0.8146(4) 0.0643(14) Uani 1 1 d . . .
H6A H 0.2420 0.0652 0.7692 0.077 Uiso 1 1 calc R . .
H6B H 0.2426 0.0789 0.8769 0.077 Uiso 1 1 calc R . .
C7 C 0.2036(7) 0.1509(3) 0.7938(4) 0.0640(15) Uani 1 1 d . . .
O3 O 0.0905(5) 0.18062(18) 0.7796(3) 0.0781(12) Uani 1 1 d . . .
N2 N 0.3400(5) 0.1721(2) 0.7913(4) 0.0710(13) Uani 1 1 d . . .
C8 C 0.4752(7) 0.1375(4) 0.8092(5) 0.089(2) Uani 1 1 d . . .
H8A H 0.5214 0.1449 0.8718 0.133 Uiso 1 1 calc R . .
H8B H 0.5429 0.1475 0.7644 0.133 Uiso 1 1 calc R . .
H8C H 0.4502 0.0975 0.8029 0.133 Uiso 1 1 calc R . .
C9 C 0.3589(8) 0.2334(3) 0.7792(6) 0.091(2) Uani 1 1 d . . .
H9A H 0.4139 0.2489 0.8358 0.109 Uiso 1 1 calc R . .
H9B H 0.2616 0.2515 0.7719 0.109 Uiso 1 1 calc R . .
C10 C 0.4397(8) 0.2490(3) 0.6954(5) 0.087(2) Uani 1 1 d . . .
H10A H 0.4617 0.2899 0.6984 0.104 Uiso 1 1 calc R . .
H10B H 0.5339 0.2287 0.7008 0.104 Uiso 1 1 calc R . .
N3 N 0.3573(5) 0.2360(2) 0.6001(4) 0.0709(13) Uani 1 1 d . . .
C11 C 0.2109(8) 0.2651(3) 0.5861(7) 0.098(2) Uani 1 1 d . . .
H11A H 0.2250 0.3059 0.5912 0.147 Uiso 1 1 calc R . .
H11B H 0.1505 0.2523 0.6333 0.147 Uiso 1 1 calc R . .
H11C H 0.1624 0.2559 0.5247 0.147 Uiso 1 1 calc R . .
C12 C 0.4580(8) 0.2511(3) 0.5267(5) 0.0849(19) Uani 1 1 d . . .
H12A H 0.4871 0.2910 0.5354 0.102 Uiso 1 1 calc R . .
H12B H 0.5476 0.2280 0.5383 0.102 Uiso 1 1 calc R . .
C13 C 0.3959(8) 0.2430(3) 0.4258(6) 0.090(2) Uani 1 1 d . . .
H13A H 0.3014 0.2630 0.4152 0.108 Uiso 1 1 calc R . .
H13B H 0.4631 0.2608 0.3859 0.108 Uiso 1 1 calc R . .
N4 N 0.3728(5) 0.1827(2) 0.3965(4) 0.0698(13) Uani 1 1 d . . .
C14 C 0.5043(7) 0.1479(4) 0.3893(6) 0.097(2) Uani 1 1 d . . .
H14A H 0.4974 0.1130 0.4245 0.146 Uiso 1 1 calc R . .
H14B H 0.5912 0.1689 0.4143 0.146 Uiso 1 1 calc R . .
H14C H 0.5113 0.1388 0.3244 0.146 Uiso 1 1 calc R . .
C15 C 0.2341(6) 0.1630(2) 0.3721(4) 0.0608(14) Uani 1 1 d . . .
O4 O 0.1229(4) 0.19125(18) 0.3800(3) 0.0771(12) Uani 1 1 d . . .
C16 C 0.2214(6) 0.1018(2) 0.3347(4) 0.0613(14) Uani 1 1 d . . .
H16A H 0.2770 0.0983 0.2806 0.074 Uiso 1 1 calc R . .
H16B H 0.2642 0.0754 0.3828 0.074 Uiso 1 1 calc R . .
N5 N 0.0656(5) 0.08671(18) 0.3073(3) 0.0566(11) Uani 1 1 d . . .
C17 C 0.0066(7) 0.0898(2) 0.2145(4) 0.0646(14) Uani 1 1 d . . .
H17 H 0.0667 0.0995 0.1681 0.077 Uiso 1 1 calc R . .
C18 C -0.1384(8) 0.0787(3) 0.1916(4) 0.0729(17) Uani 1 1 d . . .
H18 H -0.1775 0.0804 0.1287 0.088 Uiso 1 1 calc R . .
C19 C -0.2338(7) 0.0643(3) 0.2600(4) 0.0681(15) Uani 1 1 d . . .
H19 H -0.3344 0.0572 0.2427 0.082 Uiso 1 1 calc R . .
C20 C -0.1743(6) 0.0612(2) 0.3527(4) 0.0563(13) Uani 1 1 d . . .
O5 O -0.2481(4) 0.04835(16) 0.4251(3) 0.0609(9) Uani 1 1 d . . .
C21 C -0.0195(6) 0.0720(2) 0.3751(4) 0.0537(12) Uani 1 1 d . . .
O6 O 0.0391(4) 0.06830(17) 0.4603(2) 0.0600(9) Uani 1 1 d . . .
Cl1 Cl -0.1416(3) 0.35474(12) 0.57594(12) 0.1105(8) Uani 1 1 d . . .
O10 O -0.1502(19) 0.3296(4) 0.6628(5) 0.266(8) Uani 1 1 d . . .
O11 O -0.2589(12) 0.3857(6) 0.5498(7) 0.254(7) Uani 1 1 d . . .
O12 O -0.1256(15) 0.3110(5) 0.5117(6) 0.221(6) Uani 1 1 d . . .
O13 O -0.0226(15) 0.3866(8) 0.5762(15) 0.314(10) Uani 1 1 d . . .
C22 C -0.4508(13) -0.0363(5) 0.4511(12) 0.077(4) Uani 0.50 1 d P . .
O14 O -0.4476(7) -0.0316(3) 0.3597(6) 0.0612(18) Uani 0.50 1 d P . .
O8 O -0.1870(8) 0.2080(4) 0.6877(6) 0.158(3) Uani 1 1 d . . .
O7 O -0.1473(9) 0.1655(3) 0.5101(7) 0.157(3) Uani 1 1 d . . .
O9 O 0.2918(5) 0.12370(18) 0.5824(3) 0.0760(11) Uani 1 1 d . . .

loop_
_atom_site_aniso_label
_atom_site_aniso_U_11
_atom_site_aniso_U_22
_atom_site_aniso_U_33
_atom_site_aniso_U_23
_atom_site_aniso_U_13
_atom_site_aniso_U_12
Cu1 0.0433(5) 0.0636(5) 0.0522(5) 0.0016(3) 0.0030(3) -0.0047(3)
C1 0.057(3) 0.054(3) 0.050(3) -0.004(2) 0.009(2) 0.003(2)
O1 0.049(2) 0.073(2) 0.049(2) -0.0017(17) 0.0051(16) -0.0052(17)
C2 0.054(3) 0.060(3) 0.061(3) -0.004(2) 0.015(3) -0.002(2)
O2 0.045(2) 0.072(2) 0.061(2) -0.0008(18) 0.0082(16) -0.0050(17)
C3 0.068(4) 0.079(4) 0.076(4) -0.002(3) 0.025(3) -0.006(3)
C4 0.093(5) 0.102(5) 0.060(4) -0.008(3) 0.029(3) -0.011(4)
C5 0.093(5) 0.094(5) 0.049(3) -0.008(3) 0.012(3) -0.004(4)
N1 0.061(3) 0.067(3) 0.054(3) -0.003(2) 0.006(2) 0.000(2)
C6 0.064(3) 0.072(4) 0.054(3) -0.008(3) -0.006(2) 0.006(3)
C7 0.061(4) 0.074(4) 0.056(3) -0.021(3) 0.001(3) -0.003(3)
O3 0.062(3) 0.069(2) 0.103(3) -0.018(2) 0.006(2) 0.006(2)
N2 0.058(3) 0.081(3) 0.072(3) -0.019(3) -0.002(2) -0.007(3)
C8 0.057(4) 0.118(6) 0.088(5) -0.010(4) -0.006(3) 0.000(4)
C9 0.081(4) 0.087(5) 0.103(5) -0.041(4) 0.005(4) -0.023(4)
C10 0.075(4) 0.069(4) 0.112(5) -0.019(4) -0.008(4) -0.019(3)
N3 0.054(3) 0.061(3) 0.096(4) -0.006(3) 0.002(2) -0.008(2)
C11 0.066(4) 0.091(5) 0.135(7) -0.013(5) 0.003(4) 0.007(4)
C12 0.071(4) 0.079(4) 0.103(5) 0.005(4) 0.001(4) -0.026(3)
C13 0.083(5) 0.078(4) 0.108(5) 0.030(4) 0.009(4) -0.021(4)
N4 0.056(3) 0.081(3) 0.073(3) 0.014(3) 0.009(2) -0.009(2)
C14 0.048(3) 0.133(6) 0.111(6) -0.003(5) 0.012(3) 0.007(4)
C15 0.057(3) 0.061(3) 0.064(3) 0.016(3) 0.005(3) 0.001(3)
O4 0.055(2) 0.065(2) 0.108(3) 0.001(2) -0.002(2) 0.011(2)
C16 0.058(3) 0.069(3) 0.060(3) 0.010(3) 0.017(3) 0.008(3)
N5 0.061(3) 0.055(2) 0.054(2) 0.004(2) 0.009(2) 0.005(2)
C17 0.081(4) 0.064(3) 0.048(3) 0.005(2) 0.006(3) 0.008(3)
C18 0.098(5) 0.069(4) 0.049(3) 0.000(3) -0.005(3) 0.006(3)
C19 0.071(4) 0.069(4) 0.060(3) -0.003(3) -0.013(3) 0.001(3)
C20 0.061(3) 0.053(3) 0.053(3) -0.001(2) 0.000(3) -0.002(2)
O5 0.045(2) 0.072(2) 0.063(2) 0.0046(18) -0.0027(17) -0.0081(17)
C21 0.054(3) 0.053(3) 0.054(3) 0.006(2) 0.004(2) 0.001(2)
O6 0.047(2) 0.084(2) 0.048(2) 0.0123(17) 0.0012(16) -0.0066(18)
Cl1 0.1198(16) 0.1490(19) 0.0616(10) -0.0005(11) 0.0048(10) 0.0613(15)
O10 0.55(2) 0.181(8) 0.068(4) 0.025(5) 0.047(7) 0.165(12)
O11 0.213(9) 0.400(17) 0.159(7) 0.137(9) 0.065(7) 0.205(11)
O12 0.312(14) 0.268(12) 0.091(5) -0.020(6) 0.052(7) 0.085(11)
O13 0.172(11) 0.283(17) 0.46(3) -0.015(17) -0.085(14) -0.050(11)
C22 0.043(6) 0.054(6) 0.132(13) -0.002(7) 0.005(7) -0.007(5)
O14 0.042(4) 0.061(4) 0.081(5) -0.017(4) 0.006(3) -0.008(3)
O8 0.113(5) 0.196(8) 0.164(7) -0.006(6) 0.005(5) 0.029(5)
O7 0.128(6) 0.132(6) 0.203(8) -0.006(6) -0.022(5) -0.003(5)
O9 0.071(3) 0.068(2) 0.087(3) -0.007(2) 0.003(2) -0.018(2)

loop_
_atom_type_symbol
_atom_type_description
_atom_type_scat_dispersion_real
_atom_type_scat_dispersion_imag
_atom_type_scat_source
C C 0.0181 0.0091 'International Tables Vol C Tables 4.2.6.8 and 6.1.1.4'
H H 0.0000 0.0000 'International Tables Vol C Tables 4.2.6.8 and 6.1.1.4'
N N 0.0311 0.0180 'International Tables Vol C Tables 4.2.6.8 and 6.1.1.4'
O O 0.0492 0.0322 'International Tables Vol C Tables 4.2.6.8 and 6.1.1.4'
Cl Cl 0.3639 0.7018 'International Tables Vol C Tables 4.2.6.8 and 6.1.1.4'
Cu Cu -1.9646 0.5888 'International Tables Vol C Tables 4.2.6.8 and 6.1.1.4'

loop_
_geom_angle_atom_site_label_1
_geom_angle_atom_site_label_2
_geom_angle_atom_site_label_3
_geom_angle
_geom_angle_site_symmetry_1
_geom_angle_site_symmetry_3
_geom_angle_publ_flag
O5 Cu1 O2 99.89(15) . . ?
O5 Cu1 O6 85.78(15) . . ?
O2 Cu1 O6 171.27(16) . . ?
O5 Cu1 O1 174.82(15) . . ?
O2 Cu1 O1 85.17(15) . . ?
O6 Cu1 O1 89.32(15) . . ?
O1 C1 N1 120.9(5) . . ?
O1 C1 C2 118.8(5) . . ?
N1 C1 C2 120.3(5) . . ?
C1 O1 Cu1 109.7(3) . . ?
O2 C2 C3 128.0(5) . . ?
O2 C2 C1 115.4(4) . . ?
C3 C2 C1 116.6(5) . . ?
C2 O2 Cu1 110.8(3) . . ?
C2 C3 C4 120.9(6) . . ?
C5 C4 C3 121.0(6) . . ?
C4 C5 N1 119.4(6) . . ?
C1 N1 C5 121.8(5) . . ?
C1 N1 C6 117.9(4) . . ?
C5 N1 C6 120.2(5) . . ?
N1 C6 C7 110.8(5) . . ?
O3 C7 N2 122.8(6) . . ?
O3 C7 C6 120.7(5) . . ?
N2 C7 C6 116.6(5) . . ?
C7 N2 C9 119.3(6) . . ?
C7 N2 C8 123.4(6) . . ?
C9 N2 C8 117.0(5) . . ?
N2 C9 C10 113.9(6) . . ?
N3 C10 C9 115.6(5) . . ?
C11 N3 C12 113.5(6) . . ?
C11 N3 C10 112.0(6) . . ?
C12 N3 C10 107.8(5) . . ?
C13 C12 N3 116.8(5) . . ?
N4 C13 C12 114.7(6) . . ?
C15 N4 C14 122.7(6) . . ?
C15 N4 C13 119.8(5) . . ?
C14 N4 C13 117.3(6) . . ?
O4 C15 N4 123.2(6) . . ?
O4 C15 C16 120.5(5) . . ?
N4 C15 C16 116.2(5) . . ?
N5 C16 C15 110.6(4) . . ?
C21 N5 C17 121.0(5) . . ?
C21 N5 C16 118.6(4) . . ?
C17 N5 C16 120.3(5) . . ?
C18 C17 N5 119.3(5) . . ?
C17 C18 C19 122.2(5) . . ?
C20 C19 C18 118.3(6) . . ?
O5 C20 C19 125.9(5) . . ?
O5 C20 C21 115.6(5) . . ?
C19 C20 C21 118.5(5) . . ?
C20 O5 Cu1 109.5(3) . . ?
O6 C21 N5 119.6(5) . . ?
O6 C21 C20 119.8(5) . . ?
N5 C21 C20 120.6(5) . . ?
C21 O6 Cu1 108.4(3) . . ?
O11 Cl1 O13 109.4(11) . . ?
O11 Cl1 O10 111.5(7) . . ?
O13 Cl1 O10 111.4(11) . . ?
O11 Cl1 O12 110.9(8) . . ?
O13 Cl1 O12 105.8(11) . . ?
O10 Cl1 O12 107.7(6) . . ?

loop_
_geom_bond_atom_site_label_1
_geom_bond_atom_site_label_2
_geom_bond_distance
_geom_bond_site_symmetry_2
_geom_bond_publ_flag
Cu1 O5 1.921(4) . ?
Cu1 O2 1.924(3) . ?
Cu1 O6 1.943(4) . ?
Cu1 O1 1.944(3) . ?
C1 O1 1.272(6) . ?
C1 N1 1.340(7) . ?
C1 C2 1.442(8) . ?
C2 O2 1.309(7) . ?
C2 C3 1.386(8) . ?
C3 C4 1.391(10) . ?
C4 C5 1.347(10) . ?
C5 N1 1.380(8) . ?
N1 C6 1.455(8) . ?
C6 C7 1.522(9) . ?
C7 O3 1.233(7) . ?
C7 N2 1.332(8) . ?
N2 C9 1.448(9) . ?
N2 C8 1.461(9) . ?
C9 C10 1.513(11) . ?
C10 N3 1.508(9) . ?
N3 C11 1.480(9) . ?
N3 C12 1.503(9) . ?
C12 C13 1.500(10) . ?
C13 N4 1.472(9) . ?
N4 C15 1.344(8) . ?
N4 C14 1.450(9) . ?
C15 O4 1.216(7) . ?
C15 C16 1.519(8) . ?
C16 N5 1.463(7) . ?
N5 C21 1.346(7) . ?
N5 C17 1.374(7) . ?
C17 C18 1.341(9) . ?
C18 C19 1.411(9) . ?
C19 C20 1.375(8) . ?
C20 O5 1.324(7) . ?
C20 C21 1.423(8) . ?
C21 O6 1.275(6) . ?
Cl1 O11 1.301(8) . ?
Cl1 O13 1.306(14) . ?
Cl1 O10 1.381(8) . ?
Cl1 O12 1.388(10) . ?
C22 O14 1.314(18) . ?
